data_7122841
loop_
_publ_author_name
'Gauld, Richard M.'
'Kennedy, Alan R.'
'McLellan, Ross'
'Barker, Jim'
'Reid, Jacqueline'
'Mulvey, Robert E.'

_publ_section_title
;
 Diverse outcomes of CO2 fixation using alkali metal amides including
 formation of a heterobimetallic lithium--sodium carbamato-anhydride via
 lithium--sodium bis-hexamethyldisilazide
;
_journal_name_full 'Chemical Communications'
_journal_paper_doi 10.1039/C8CC08308H
_journal_year 2019
_chemical_formula_moiety 'C9 H12 Li N O3'
_chemical_formula_sum 'C9 H12 Li N O3'
_chemical_formula_weight 189.14
_chemical_properties_physical Air-sensitive,Moisture-sensitive,Oxygen-sensitive
_space_group_crystal_system triclinic
_space_group_IT_number 2
_space_group_name_Hall '-P 1'
_space_group_name_H-M_alt 'P -1'
_symmetry_Int_Tables_number 2
_symmetry_space_group_name_Hall '-P 1'
_symmetry_space_group_name_H-M 'P -1'
_atom_sites_solution_primary direct
_audit_creation_date 2018-06-04
_audit_creation_method
;
Olex2 1.2
(compiled 2018.05.29 svn.r3508 for OlexSys, GUI svn.r5506)
;
_audit_update_record
;
2018-10-12 deposited with the CCDC.
2018-12-26 downloaded from the CCDC.
;
_cell_angle_alpha 84.577(15)
_cell_angle_beta 87.445(14)
_cell_angle_gamma 76.369(17)
_cell_formula_units_Z 2
_cell_length_a 5.4312(10)
_cell_length_b 7.6252(16)
_cell_length_c 12.092(2)
_cell_measurement_reflns_used 809
_cell_measurement_temperature 153
_cell_measurement_theta_max 29.2934
_cell_measurement_theta_min 3.3532
_cell_volume 484.37(16)
_computing_cell_refinement
;
CrysAlisPro, Oxford Diffraction Ltd.,
Version 1.171.34.40 (release 27-08-2010 CrysAlis171 .NET)
(compiled Aug 27 2010,11:50:40)
;
_computing_data_collection
;
CrysAlisPro, Oxford Diffraction Ltd.,
Version 1.171.34.40 (release 27-08-2010 CrysAlis171 .NET)
(compiled Aug 27 2010,11:50:40)
;
_computing_data_reduction
;
CrysAlisPro, Oxford Diffraction Ltd.,
Version 1.171.34.40 (release 27-08-2010 CrysAlis171 .NET)
(compiled Aug 27 2010,11:50:40)
;
_computing_molecular_graphics 'Olex2 (Dolomanov et al., 2009)'
_computing_publication_material 'Olex2 (Dolomanov et al., 2009)'
_computing_structure_refinement 'olex2.refine (Bourhis et al., 2015)'
_computing_structure_solution 'SIR2004 (Burla et al.,  2007)'
_diffrn_ambient_temperature 153
_diffrn_detector_area_resol_mean 16.0727
_diffrn_measured_fraction_theta_full 0.9179
_diffrn_measured_fraction_theta_max 0.8932
_diffrn_measurement_details
;
#__ type_ start__ end____ width___ exp.time_
  1 omega  -46.00   49.00   1.0000   80.0000
omega____ theta____ kappa____ phi______ frames
    -      -20.4381   37.0000  120.0000 95

#__ type_ start__ end____ width___ exp.time_
  2 omega  -89.00  -48.00   1.0000   80.0000
omega____ theta____ kappa____ phi______ frames
    -      -20.4381  142.0000   40.0000 41

#__ type_ start__ end____ width___ exp.time_
  3 omega  -72.00  -32.00   1.0000   80.0000
omega____ theta____ kappa____ phi______ frames
    -      -20.4381  179.0000   90.0000 40

#__ type_ start__ end____ width___ exp.time_
  4 omega  -90.00    5.00   1.0000   80.0000
omega____ theta____ kappa____ phi______ frames
    -      -20.4381  -37.0000  -60.0000 95
;
_diffrn_measurement_device_type 'Xcalibur, Eos'
_diffrn_measurement_method '\w scans'
_diffrn_orient_matrix_UB_11 0.0021963000
_diffrn_orient_matrix_UB_12 0.0306183000
_diffrn_orient_matrix_UB_13 -0.0572018000
_diffrn_orient_matrix_UB_21 0.0379054000
_diffrn_orient_matrix_UB_22 0.0781244000
_diffrn_orient_matrix_UB_23 0.0135042000
_diffrn_orient_matrix_UB_31 0.1289443000
_diffrn_orient_matrix_UB_32 -0.0467956000
_diffrn_orient_matrix_UB_33 -0.0044125000
_diffrn_radiation_monochromator graphite
_diffrn_radiation_type 'Mo K\a'
_diffrn_radiation_wavelength 0.71073
_diffrn_reflns_av_R_equivalents 0.0239
_diffrn_reflns_av_unetI/netI 0.0749
_diffrn_reflns_limit_h_max 7
_diffrn_reflns_limit_h_min -7
_diffrn_reflns_limit_k_max 10
_diffrn_reflns_limit_k_min -8
_diffrn_reflns_limit_l_max 16
_diffrn_reflns_limit_l_min -8
_diffrn_reflns_number 2777
_diffrn_reflns_theta_full 25.0000
_diffrn_reflns_theta_max 27.00
_diffrn_reflns_theta_min 3.36
_diffrn_source 'sealed tube'
_exptl_absorpt_coefficient_mu 0.095
_exptl_absorpt_correction_T_max 1.00000
_exptl_absorpt_correction_T_min 0.47084
_exptl_absorpt_correction_type multi-scan
_exptl_absorpt_process_details
;
CrysAlisPro, Oxford Diffraction Ltd.,
Version 1.171.34.40 (release 27-08-2010 CrysAlis171 .NET)
(compiled Aug 27 2010,11:50:40)
Empirical absorption correction using spherical harmonics,
 implemented in SCALE3 ABSPACK scaling algorithm.
;
_exptl_crystal_colour colourless
_exptl_crystal_colour_primary colourless
_exptl_crystal_density_diffrn 1.2968
_exptl_crystal_description block
_exptl_crystal_F_000 200.1140
_exptl_crystal_size_max 0.4
_exptl_crystal_size_mid 0.3
_exptl_crystal_size_min 0.2
_refine_diff_density_max 0.3836
_refine_diff_density_min -0.4085
_refine_diff_density_rms 0.0958
_refine_ls_d_res_high 0.7829
_refine_ls_d_res_low 6.0634
_refine_ls_goodness_of_fit_ref 1.0978
_refine_ls_hydrogen_treatment constr
_refine_ls_matrix_type full
_refine_ls_number_constraints 20
_refine_ls_number_parameters 127
_refine_ls_number_reflns 1891
_refine_ls_number_restraints 0
_refine_ls_restrained_S_all 1.0978
_refine_ls_R_factor_all 0.1196
_refine_ls_R_factor_gt 0.0641
_refine_ls_shift/su_max 0.0008
_refine_ls_shift/su_mean 0.0002
_refine_ls_structure_factor_coef Fsqd
_refine_ls_weighting_details 'w=1/[\s^2^(Fo^2^)+(0.0795P)^2^+0.0363P] where P=(Fo^2^+2Fc^2^)/3'
_refine_ls_weighting_scheme calc
_refine_ls_wR_factor_gt 0.1507
_refine_ls_wR_factor_ref 0.1939
_reflns_Friedel_coverage 0.0
_reflns_limit_h_max 6
_reflns_limit_h_min -6
_reflns_limit_k_max 9
_reflns_limit_k_min -9
_reflns_limit_l_max 15
_reflns_limit_l_min 0
_reflns_number_gt 1145
_reflns_number_total 1891
_reflns_threshold_expression I>=2u(I)
_cod_data_source_file c8cc08308h2.cif
_cod_data_source_block RMG164
_cod_database_code 7122841
_reflns_odcompleteness_completeness 89.34
_reflns_odcompleteness_iscentric 1
_reflns_odcompleteness_theta 27.01
_olex2_refinement_description
;
1. Fixed Uiso
 At 1.2 times of:
  All C(H) groups, All C(H,H) groups
2.a Secondary CH2 refined with riding coordinates:
 C6(H6a,H6b), C7(H7a,H7b), C8(H8a,H8b), C9(H9a,H9b)
2.b Aromatic/amide H refined with riding coordinates:
 C1(H1), C2(H2), C3(H3), C4(H4)
;
_olex2_submission_original_sample_id RMG164
_olex2_submission_special_instructions 'No special instructions were received'

loop_
_space_group_symop_id
_space_group_symop_operation_xyz
1 x,y,z
2 -x,-y,-z

loop_
_atom_site_label
_atom_site_type_symbol
_atom_site_fract_x
_atom_site_fract_y
_atom_site_fract_z
_atom_site_U_iso_or_equiv
_atom_site_adp_type
_atom_site_occupancy
_atom_site_refinement_flags_posn
Li1 Li 0.3380(8) 0.9582(8) 0.4254(4) 0.0347(13) Uani 1.000000 .
O1 O -0.0264(3) 0.9414(3) 0.64140(17) 0.0410(7) Uani 1.000000 .
O2 O 0.3793(3) 0.9095(3) 0.58495(16) 0.0341(6) Uani 1.000000 .
O3 O 0.5034(4) 0.7365(3) 0.35680(19) 0.0500(7) Uani 1.000000 .
N1 N 0.2829(4) 0.8445(3) 0.76719(18) 0.0277(6) Uani 1.000000 .
C1 C 0.5270(5) 0.7730(4) 0.7999(3) 0.0364(8) Uani 1.000000 .
H1 H 0.6741(5) 0.7559(4) 0.7529(3) 0.0436(10) Uiso 1.000000 R
C2 C 0.5214(6) 0.7311(5) 0.9113(3) 0.0481(10) Uani 1.000000 .
H2 H 0.6638(6) 0.6780(5) 0.9560(3) 0.0578(12) Uiso 1.000000 R
C3 C 0.2669(6) 0.7801(5) 0.9494(3) 0.0521(10) Uani 1.000000 .
H3 H 0.2071(6) 0.7674(5) 1.0241(3) 0.0626(12) Uiso 1.000000 R
C4 C 0.1246(5) 0.8484(5) 0.8597(3) 0.0388(8) Uani 1.000000 .
H4 H -0.0543(5) 0.8917(5) 0.8603(3) 0.0465(10) Uiso 1.000000 R
C5 C 0.2042(5) 0.9033(4) 0.6563(2) 0.0286(7) Uani 1.000000 .
C6 C 0.7100(9) 0.6109(7) 0.4079(4) 0.0917(19) Uani 1.000000 .
H6a H 0.7589(9) 0.6591(7) 0.4747(4) 0.110(2) Uiso 1.000000 R
H6b H 0.6615(9) 0.4954(7) 0.4311(4) 0.110(2) Uiso 1.000000 R
C7 C 0.9195(7) 0.5805(7) 0.3296(4) 0.0803(15) Uani 1.000000 .
H7a H 1.0466(7) 0.6473(7) 0.3470(4) 0.0964(18) Uiso 1.000000 R
H7b H 1.0023(7) 0.4499(7) 0.3316(4) 0.0964(18) Uiso 1.000000 R
C8 C 0.8118(8) 0.6477(6) 0.2185(4) 0.0692(13) Uani 1.000000 .
H8a H 0.8884(8) 0.7457(6) 0.1838(4) 0.0830(15) Uiso 1.000000 R
H8b H 0.8422(8) 0.5484(6) 0.1688(4) 0.0830(15) Uiso 1.000000 R
C9 C 0.5349(7) 0.7170(6) 0.2400(3) 0.0596(11) Uani 1.000000 .
H9a H 0.4392(7) 0.6306(6) 0.2183(3) 0.0715(13) Uiso 1.000000 R
H9b H 0.4726(7) 0.8352(6) 0.1971(3) 0.0715(13) Uiso 1.000000 R

loop_
_atom_site_aniso_label
_atom_site_aniso_U_11
_atom_site_aniso_U_22
_atom_site_aniso_U_33
_atom_site_aniso_U_12
_atom_site_aniso_U_13
_atom_site_aniso_U_23
Li1 0.020(2) 0.057(4) 0.028(3) -0.012(2) -0.0008(19) 0.002(2)
O1 0.0177(9) 0.0690(18) 0.0354(13) -0.0114(10) -0.0034(8) 0.0048(11)
O2 0.0231(10) 0.0540(15) 0.0265(11) -0.0140(10) 0.0021(8) 0.0017(9)
O3 0.0425(13) 0.0564(18) 0.0444(15) 0.0028(12) 0.0025(11) -0.0090(12)
N1 0.0179(11) 0.0390(16) 0.0264(13) -0.0087(11) -0.0006(9) 0.0010(11)
C1 0.0207(14) 0.049(2) 0.0367(18) -0.0058(14) -0.0013(12) 0.0051(15)
C2 0.0346(17) 0.070(3) 0.039(2) -0.0168(17) -0.0110(14) 0.0142(17)
C3 0.0439(18) 0.089(3) 0.0295(18) -0.0318(19) 0.0005(14) 0.0057(18)
C4 0.0236(14) 0.062(2) 0.0323(18) -0.0144(15) 0.0063(12) -0.0026(15)
C5 0.0208(13) 0.0332(18) 0.0333(16) -0.0102(13) -0.0015(11) 0.0008(13)
C6 0.100(3) 0.085(4) 0.054(3) 0.046(3) 0.001(3) 0.008(3)
C7 0.041(2) 0.102(4) 0.095(4) -0.003(2) -0.004(2) -0.027(3)
C8 0.071(3) 0.065(3) 0.065(3) -0.008(2) 0.026(2) -0.007(2)
C9 0.061(2) 0.070(3) 0.049(2) -0.010(2) -0.0051(18) -0.022(2)

loop_
_atom_type_symbol
_atom_type_scat_dispersion_real
_atom_type_scat_dispersion_imag
_atom_type_scat_Cromer_Mann_a1
_atom_type_scat_Cromer_Mann_a2
_atom_type_scat_Cromer_Mann_a3
_atom_type_scat_Cromer_Mann_a4
_atom_type_scat_Cromer_Mann_b1
_atom_type_scat_Cromer_Mann_b2
_atom_type_scat_Cromer_Mann_b3
_atom_type_scat_Cromer_Mann_b4
_atom_type_scat_Cromer_Mann_c
_atom_type_scat_source
_atom_type_scat_dispersion_source
H 0.00000 0.00000 0.49300 0.32291 0.14019 0.04081 10.51090 26.12570 3.14236 57.79970 0.0030380000826 'International Tables Volume C Table 6.1.1.4 (pp. 500-502)' 'Henke, Gullikson and Davis, At. Data and Nucl. Data Tables, 1993, 54, 2'
C 0.00347 0.00161 2.31000 1.02000 1.58860 0.86500 20.84390 10.20750 0.56870 51.65120 0.215599998832 'International Tables Volume C Table 6.1.1.4 (pp. 500-502)' 'Henke, Gullikson and Davis, At. Data and Nucl. Data Tables, 1993, 54, 2'
Li -0.00003 0.00005 1.12820 0.75080 0.61750 0.46530 3.95460 1.05240 85.39050 168.26100 0.0377000011504 'International Tables Volume C Table 6.1.1.4 (pp. 500-502)' 'Henke, Gullikson and Davis, At. Data and Nucl. Data Tables, 1993, 54, 2'
O 0.01158 0.00611 3.04850 2.28680 1.54630 0.86700 13.27710 5.70110 0.32390 32.90890 0.250800013542 'International Tables Volume C Table 6.1.1.4 (pp. 500-502)' 'Henke, Gullikson and Davis, At. Data and Nucl. Data Tables, 1993, 54, 2'
N 0.00653 0.00323 12.21260 3.13220 2.01250 1.16630 0.00570 9.89330 28.99750 0.58260 -11.5290002823 'International Tables Volume C Table 6.1.1.4 (pp. 500-502)' 'Henke, Gullikson and Davis, At. Data and Nucl. Data Tables, 1993, 54, 2'

loop_
_geom_angle_atom_site_label_1
_geom_angle_atom_site_label_2
_geom_angle_atom_site_label_3
_geom_angle
_geom_angle_site_symmetry_1
_geom_angle_site_symmetry_3
O2 Li1 O1 121.7(3) 2_676 2_576
O2 Li1 O1 123.8(3) . 2_576
O3 Li1 O1 109.3(3) . 2_576
O3 Li1 O2 100.8(2) . 2_676
O3 Li1 O2 107.6(2) . .
C5 O1 Li1 160.0(2) . 2_576
C5 O2 Li1 132.2(2) . 2_676
C5 O2 Li1 125.9(2) . .
C6 O3 Li1 120.9(3) . .
C9 O3 Li1 126.1(3) . .
C9 O3 C6 106.1(3) . .
C4 N1 C1 108.5(2) . .
C5 N1 C1 126.0(2) . .
C5 N1 C4 125.5(2) . .
H1 C1 N1 126.08(16) . .
C2 C1 N1 107.8(3) . .
C2 C1 H1 126.08(18) . .
H2 C2 C1 125.95(18) . .
C3 C2 C1 108.1(3) . .
C3 C2 H2 125.95(18) . .
H3 C3 C2 126.45(18) . .
C4 C3 C2 107.1(3) . .
C4 C3 H3 126.45(19) . .
C3 C4 N1 108.5(3) . .
H4 C4 N1 125.76(15) . .
H4 C4 C3 125.76(19) . .
O2 C5 O1 127.8(3) . .
N1 C5 O1 116.3(2) . .
N1 C5 O2 115.9(2) . .
H6a C6 O3 110.0(2) . .
H6b C6 O3 110.0(3) . .
H6b C6 H6a 108.3 . .
C7 C6 O3 108.7(4) . .
C7 C6 H6a 110.0(3) . .
C7 C6 H6b 110.0(3) . .
H7a C7 C6 110.5(3) . .
H7b C7 C6 110.5(3) . .
H7b C7 H7a 108.7 . .
C8 C7 C6 106.2(3) . .
C8 C7 H7a 110.5(3) . .
C8 C7 H7b 110.5(3) . .
H8a C8 C7 110.7(3) . .
H8b C8 C7 110.7(3) . .
H8b C8 H8a 108.8 . .
C9 C8 C7 105.0(3) . .
C9 C8 H8a 110.7(2) . .
C9 C8 H8b 110.7(2) . .
C8 C9 O3 106.5(3) . .
H9a C9 O3 110.4(2) . .
H9a C9 C8 110.4(2) . .
H9b C9 O3 110.42(19) . .
H9b C9 C8 110.4(2) . .
H9b C9 H9a 108.6 . .

loop_
_geom_bond_atom_site_label_1
_geom_bond_atom_site_label_2
_geom_bond_distance
_geom_bond_site_symmetry_2
Li1 Li1 2.790(9) 2_676
Li1 O1 1.870(5) 2_576
Li1 O2 1.943(5) .
Li1 O2 2.019(5) 2_676
Li1 O3 1.959(6) .
O1 C5 1.234(3) .
O2 C5 1.262(3) .
O3 C6 1.415(4) .
O3 C9 1.432(4) .
N1 C1 1.370(3) .
N1 C4 1.378(4) .
N1 C5 1.424(4) .
C1 H1 0.9500 .
C1 C2 1.355(4) .
C2 H2 0.9500 .
C2 C3 1.412(4) .
C3 H3 0.9500 .
C3 C4 1.350(4) .
C4 H4 0.9500 .
C6 H6a 0.9900 .
C6 H6b 0.9900 .
C6 C7 1.437(6) .
C7 H7a 0.9900 .
C7 H7b 0.9900 .
C7 C8 1.485(6) .
C8 H8a 0.9900 .
C8 H8b 0.9900 .
C8 C9 1.492(5) .
C9 H9a 0.9900 .
C9 H9b 0.9900 .
